data_2227874
loop_
_publ_author_name
'Kato, Yuichi'
'Nagasawa, Atsushi'
'Hijikata, Daichi'
'Okamoto, Akiko'
'Yonezawa, Noriyuki'

_publ_section_title
;
 (2,7-Dimethoxynaphthalen-1-yl)(phenyl)methanone
;
_journal_coeditor_code OM2366
_journal_issue 10
_journal_name_full 'Acta Crystallographica Section E'
_journal_page_first o2659
_journal_paper_doi 10.1107/S1600536810038195
_journal_volume 66
_journal_year 2010
_chemical_formula_iupac 'C19 H16 O3'
_chemical_formula_moiety 'C19 H16 O3'
_chemical_formula_sum 'C19 H16 O3'
_chemical_formula_weight 292.32
_chemical_name_systematic
;
(2,7-Dimethoxynaphthalen-1-yl)(phenyl)methanone
;
_space_group_IT_number 14
_symmetry_cell_setting monoclinic
_symmetry_space_group_name_Hall '-P 2yn'
_symmetry_space_group_name_H-M 'P 1 21/n 1'
_atom_sites_solution_hydrogens geom
_atom_sites_solution_primary direct
_atom_sites_solution_secondary difmap
_audit_creation_method SHELXL-97
_cell_angle_alpha 90.00
_cell_angle_beta 111.7860(10)
_cell_angle_gamma 90.00
_cell_formula_units_Z 12
_cell_length_a 23.4356(4)
_cell_length_b 7.84115(14)
_cell_length_c 26.7438(5)
_cell_measurement_reflns_used 57393
_cell_measurement_temperature 193(2)
_cell_measurement_theta_max 68.2
_cell_measurement_theta_min 3.2
_cell_volume 4563.49(14)
_computing_cell_refinement 'PROCESS-AUTO (Rigaku, 1998)'
_computing_data_collection 'PROCESS-AUTO (Rigaku, 1998)'
_computing_data_reduction 'CrystalStructure (Rigaku/MSC, 2004)'
_computing_molecular_graphics 'ORTEPIII (Burnett & Johnson, 1996)'
_computing_publication_material 'CrystalStructure (Rigaku/MSC, 2004)'
_computing_structure_refinement 'SHELXL97 (Sheldrick, 2008)'
_computing_structure_solution 'SIR2004 (Burla <i>et al.</i>, 2005)'
_diffrn_ambient_temperature 193(2)
_diffrn_detector_area_resol_mean 10.00
_diffrn_measured_fraction_theta_full 1.000
_diffrn_measured_fraction_theta_max 1.000
_diffrn_measurement_device_type 'Rigaku R-AXIS RAPID'
_diffrn_measurement_method \w
_diffrn_radiation_monochromator graphite
_diffrn_radiation_source 'rotating anode'
_diffrn_radiation_type CuK\a
_diffrn_radiation_wavelength 1.54187
_diffrn_reflns_av_R_equivalents 0.0206
_diffrn_reflns_av_sigmaI/netI 0.0124
_diffrn_reflns_limit_h_max 28
_diffrn_reflns_limit_h_min -28
_diffrn_reflns_limit_k_max 9
_diffrn_reflns_limit_k_min -9
_diffrn_reflns_limit_l_max 32
_diffrn_reflns_limit_l_min -32
_diffrn_reflns_number 76914
_diffrn_reflns_theta_full 68.20
_diffrn_reflns_theta_max 68.20
_diffrn_reflns_theta_min 3.16
_exptl_absorpt_coefficient_mu 0.692
_exptl_absorpt_correction_T_max 0.934
_exptl_absorpt_correction_T_min 0.682
_exptl_absorpt_correction_type numerical
_exptl_absorpt_process_details '(NUMABS; Higashi, 1999)'
_exptl_crystal_colour colorless
_exptl_crystal_density_diffrn 1.276
_exptl_crystal_density_method 'not measured'
_exptl_crystal_description plate
_exptl_crystal_F_000 1848
_exptl_crystal_size_max 0.60
_exptl_crystal_size_mid 0.20
_exptl_crystal_size_min 0.10
_refine_diff_density_max 0.221
_refine_diff_density_min -0.159
_refine_ls_extinction_coef 0.00122(8)
_refine_ls_extinction_expression Fc^*^=kFc[1+0.001xFc^2^\l^3^/sin(2\q)]^-1/4^
_refine_ls_extinction_method 'SHELXL97 (Sheldrick, 2008)'
_refine_ls_goodness_of_fit_ref 1.119
_refine_ls_hydrogen_treatment constr
_refine_ls_matrix_type full
_refine_ls_number_parameters 602
_refine_ls_number_reflns 8353
_refine_ls_number_restraints 0
_refine_ls_restrained_S_all 1.119
_refine_ls_R_factor_all 0.0478
_refine_ls_R_factor_gt 0.0388
_refine_ls_shift/su_max 0.001
_refine_ls_shift/su_mean 0.000
_refine_ls_structure_factor_coef Fsqd
_refine_ls_weighting_details 'calc w=1/[\s^2^(Fo^2^)+(0.0527P)^2^+0.6630P] where P=(Fo^2^+2Fc^2^)/3'
_refine_ls_weighting_scheme calc
_refine_ls_wR_factor_gt 0.1021
_refine_ls_wR_factor_ref 0.1094
_reflns_number_gt 6698
_reflns_number_total 8353
_reflns_threshold_expression I>2sigma(I)
_cod_data_source_file om2366.cif
_cod_data_source_block I
_cod_original_sg_symbol_H-M 'P 21/n'
_cod_database_code 2227874
_cod_database_fobs_code 2227874

loop_
_symmetry_equiv_pos_site_id
_symmetry_equiv_pos_as_xyz
1 +X,+Y,+Z
2 1/2-X,1/2+Y,1/2-Z
3 -X,-Y,-Z
4 1/2+X,1/2-Y,1/2+Z

loop_
_atom_site_type_symbol
_atom_site_label
_atom_site_fract_x
_atom_site_fract_y
_atom_site_fract_z
_atom_site_U_iso_or_equiv
_atom_site_adp_type
_atom_site_calc_flag
_atom_site_refinement_flags
_atom_site_occupancy
_atom_site_disorder_assembly
_atom_site_disorder_group
O O1 0.51486(4) 0.16611(14) 1.04957(4) 0.0587(3) Uani d . 1 . .
O O2 0.20220(5) 0.45515(18) 0.91435(4) 0.0722(3) Uani d . 1 . .
O O3 0.39690(5) 0.04069(13) 1.06125(4) 0.0560(3) Uani d . 1 . .
O O4 0.22870(5) 0.15222(16) 0.76495(4) 0.0637(3) Uani d . 1 . .
O O5 0.00579(5) -0.09657(16) 0.87951(4) 0.0670(3) Uani d . 1 . .
O O6 0.08863(5) 0.01795(14) 0.71223(4) 0.0641(3) Uani d . 1 . .
O O7 0.03065(4) 0.71601(15) 0.02183(4) 0.0577(3) Uani d . 1 . .
O O8 0.24498(5) 0.39304(15) 0.27448(4) 0.0674(3) Uani d . 1 . .
O O9 0.16772(5) 0.50304(14) 0.06449(5) 0.0648(3) Uani d . 1 . .
C C1 0.41405(6) 0.25521(18) 1.00606(5) 0.0440(3) Uani d . 1 . .
C C2 0.47190(6) 0.23724(18) 1.00467(5) 0.0475(3) Uani d . 1 . .
C C3 0.48429(7) 0.2895(2) 0.95928(6) 0.0532(4) Uani d . 1 . .
H H3 0.5240 0.2738 0.9583 0.064 Uiso calc R 1 . .
C C4 0.43877(7) 0.3629(2) 0.91685(6) 0.0551(4) Uani d . 1 . .
H H4 0.4474 0.3988 0.8865 0.066 Uiso calc R 1 . .
C C5 0.37912(7) 0.38701(19) 0.91685(5) 0.0497(3) Uani d . 1 . .
C C6 0.33197(8) 0.4678(2) 0.87400(6) 0.0594(4) Uani d . 1 . .
H H6 0.3403 0.5080 0.8439 0.071 Uiso calc R 1 . .
C C7 0.27523(8) 0.4887(2) 0.87511(6) 0.0633(4) Uani d . 1 . .
H H7 0.2443 0.5443 0.8460 0.076 Uiso calc R 1 . .
C C8 0.26156(7) 0.4287(2) 0.91910(6) 0.0555(4) Uani d . 1 . .
C C9 0.30564(6) 0.3513(2) 0.96189(5) 0.0501(3) Uani d . 1 . .
H H9 0.2959 0.3118 0.9914 0.060 Uiso calc R 1 . .
C C10 0.36631(6) 0.32983(18) 0.96222(5) 0.0448(3) Uani d . 1 . .
C C11 0.40345(6) 0.19262(19) 1.05519(5) 0.0438(3) Uani d . 1 . .
C C12 0.40215(6) 0.32003(18) 1.09617(5) 0.0426(3) Uani d . 1 . .
C C13 0.40109(6) 0.2633(2) 1.14507(5) 0.0506(3) Uani d . 1 . .
H H13 0.3999 0.1446 1.1516 0.061 Uiso calc R 1 . .
C C14 0.40184(8) 0.3792(2) 1.18399(6) 0.0633(4) Uani d . 1 . .
H H14 0.4016 0.3401 1.2176 0.076 Uiso calc R 1 . .
C C15 0.40288(8) 0.5516(2) 1.17444(7) 0.0673(4) Uani d . 1 . .
H H15 0.4033 0.6307 1.2015 0.081 Uiso calc R 1 . .
C C16 0.40328(8) 0.6104(2) 1.12605(6) 0.0614(4) Uani d . 1 . .
H H16 0.4036 0.7294 1.1195 0.074 Uiso calc R 1 . .
C C17 0.40328(6) 0.49406(19) 1.08707(6) 0.0501(3) Uani d . 1 . .
H H17 0.4041 0.5338 1.0538 0.060 Uiso calc R 1 . .
C C18 0.57707(7) 0.1598(2) 1.05318(7) 0.0634(4) Uani d . 1 . .
H H18A 0.6028 0.1091 1.0877 0.076 Uiso calc R 1 . .
H H18B 0.5915 0.2756 1.0507 0.076 Uiso calc R 1 . .
H H18C 0.5797 0.0904 1.0236 0.076 Uiso calc R 1 . .
C C19 0.18576(8) 0.4047(3) 0.95842(7) 0.0807(6) Uani d . 1 . .
H H19A 0.1441 0.4446 0.9524 0.097 Uiso calc R 1 . .
H H19B 0.2147 0.4547 0.9918 0.097 Uiso calc R 1 . .
H H19C 0.1872 0.2801 0.9614 0.097 Uiso calc R 1 . .
C C20 0.15701(6) 0.06924(18) 0.80110(5) 0.0469(3) Uani d . 1 . .
C C21 0.21794(7) 0.0817(2) 0.80740(6) 0.0544(4) Uani d . 1 . .
C C22 0.26461(7) 0.0244(2) 0.85476(7) 0.0658(4) Uani d . 1 . .
H H22 0.3065 0.0315 0.8585 0.079 Uiso calc R 1 . .
C C23 0.24920(8) -0.0414(2) 0.89516(7) 0.0707(5) Uani d . 1 . .
H H23 0.2809 -0.0801 0.9271 0.085 Uiso calc R 1 . .
C C24 0.18744(8) -0.0538(2) 0.89106(6) 0.0591(4) Uani d . 1 . .
C C25 0.17046(9) -0.1199(2) 0.93278(7) 0.0729(5) Uani d . 1 . .
H H25 0.2017 -0.1580 0.9651 0.087 Uiso calc R 1 . .
C C26 0.11109(9) -0.1306(2) 0.92800(6) 0.0715(5) Uani d . 1 . .
H H26 0.1010 -0.1749 0.9567 0.086 Uiso calc R 1 . .
C C27 0.06410(8) -0.0755(2) 0.87998(6) 0.0562(4) Uani d . 1 . .
C C28 0.07786(7) -0.00943(18) 0.83870(5) 0.0484(3) Uani d . 1 . .
H H28 0.0458 0.0285 0.8069 0.058 Uiso calc R 1 . .
C C29 0.14004(7) 0.00297(18) 0.84305(5) 0.0479(3) Uani d . 1 . .
C C30 0.10937(6) 0.12284(18) 0.74798(5) 0.0446(3) Uani d . 1 . .
C C31 0.08962(6) 0.30293(18) 0.74001(5) 0.0430(3) Uani d . 1 . .
C C32 0.05343(7) 0.3591(2) 0.68843(6) 0.0576(4) Uani d . 1 . .
H H32 0.0416 0.2817 0.6590 0.069 Uiso calc R 1 . .
C C33 0.03497(8) 0.5264(3) 0.68028(8) 0.0740(5) Uani d . 1 . .
H H33 0.0108 0.5648 0.6451 0.089 Uiso calc R 1 . .
C C34 0.05123(8) 0.6386(2) 0.72272(9) 0.0743(5) Uani d . 1 . .
H H34 0.0379 0.7539 0.7168 0.089 Uiso calc R 1 . .
C C35 0.08686(7) 0.5846(2) 0.77408(8) 0.0621(4) Uani d . 1 . .
H H35 0.0980 0.6627 0.8033 0.074 Uiso calc R 1 . .
C C36 0.10630(6) 0.41692(18) 0.78287(6) 0.0475(3) Uani d . 1 . .
H H36 0.1310 0.3797 0.8181 0.057 Uiso calc R 1 . .
C C37 0.29031(7) 0.1551(3) 0.76654(7) 0.0699(5) Uani d . 1 . .
H H37A 0.2911 0.2093 0.7338 0.084 Uiso calc R 1 . .
H H37B 0.3058 0.0380 0.7688 0.084 Uiso calc R 1 . .
H H37C 0.3164 0.2198 0.7981 0.084 Uiso calc R 1 . .
C C38 -0.04394(8) -0.0657(2) 0.83044(6) 0.0654(4) Uani d . 1 . .
H H38A -0.0824 -0.1006 0.8340 0.078 Uiso calc R 1 . .
H H38B -0.0381 -0.1314 0.8015 0.078 Uiso calc R 1 . .
H H38C -0.0458 0.0561 0.8218 0.078 Uiso calc R 1 . .
C C39 0.09947(6) 0.61155(17) 0.10299(5) 0.0419(3) Uani d . 1 . .
C C40 0.04007(6) 0.65911(19) 0.07253(5) 0.0476(3) Uani d . 1 . .
C C41 -0.00646(7) 0.6483(2) 0.09395(6) 0.0569(4) Uani d . 1 . .
H H41 -0.0474 0.6806 0.0727 0.068 Uiso calc R 1 . .
C C42 0.00761(7) 0.5913(2) 0.14520(6) 0.0583(4) Uani d . 1 . .
H H42 -0.0240 0.5848 0.1593 0.070 Uiso calc R 1 . .
C C43 0.06762(7) 0.54153(18) 0.17787(6) 0.0487(3) Uani d . 1 . .
C C44 0.08383(8) 0.4859(2) 0.23198(6) 0.0576(4) Uani d . 1 . .
H H44 0.0531 0.4809 0.2472 0.069 Uiso calc R 1 . .
C C45 0.14218(8) 0.4399(2) 0.26228(6) 0.0593(4) Uani d . 1 . .
H H45 0.1521 0.4049 0.2985 0.071 Uiso calc R 1 . .
C C46 0.18824(7) 0.44396(19) 0.24015(6) 0.0522(3) Uani d . 1 . .
C C47 0.17515(6) 0.49750(17) 0.18847(5) 0.0459(3) Uani d . 1 . .
H H47 0.2066 0.5004 0.1741 0.055 Uiso calc R 1 . .
C C48 0.11454(6) 0.54875(17) 0.15616(5) 0.0424(3) Uani d . 1 . .
C C49 0.14990(6) 0.62845(18) 0.08130(5) 0.0428(3) Uani d . 1 . .
C C50 0.17969(6) 0.79661(18) 0.08434(5) 0.0417(3) Uani d . 1 . .
C C51 0.23651(6) 0.8059(2) 0.07907(5) 0.0524(4) Uani d . 1 . .
H H51 0.2557 0.7051 0.0733 0.063 Uiso calc R 1 . .
C C52 0.26507(7) 0.9625(2) 0.08230(6) 0.0642(4) Uani d . 1 . .
H H52 0.3040 0.9689 0.0790 0.077 Uiso calc R 1 . .
C C53 0.23724(8) 1.1088(2) 0.09031(7) 0.0671(5) Uani d . 1 . .
H H53 0.2568 1.2158 0.0920 0.080 Uiso calc R 1 . .
C C54 0.18128(7) 1.1013(2) 0.09587(7) 0.0630(4) Uani d . 1 . .
H H54 0.1624 1.2028 0.1016 0.076 Uiso calc R 1 . .
C C55 0.15267(6) 0.94555(18) 0.09310(6) 0.0499(3) Uani d . 1 . .
H H55 0.1142 0.9403 0.0972 0.060 Uiso calc R 1 . .
C C56 -0.02987(7) 0.7708(2) -0.01110(6) 0.0648(4) Uani d . 1 . .
H H56A -0.0303 0.8070 -0.0463 0.078 Uiso calc R 1 . .
H H56B -0.0420 0.8666 0.0063 0.078 Uiso calc R 1 . .
H H56C -0.0588 0.6763 -0.0159 0.078 Uiso calc R 1 . .
C C57 0.29362(8) 0.4032(2) 0.25505(7) 0.0727(5) Uani d . 1 . .
H H57A 0.3319 0.3647 0.2831 0.087 Uiso calc R 1 . .
H H57B 0.2983 0.5215 0.2454 0.087 Uiso calc R 1 . .
H H57C 0.2842 0.3305 0.2232 0.087 Uiso calc R 1 . .

loop_
_atom_site_aniso_label
_atom_site_aniso_U_11
_atom_site_aniso_U_22
_atom_site_aniso_U_33
_atom_site_aniso_U_12
_atom_site_aniso_U_13
_atom_site_aniso_U_23
O1 0.0487(5) 0.0714(7) 0.0598(6) 0.0031(5) 0.0247(5) 0.0035(5)
O2 0.0533(6) 0.1092(10) 0.0484(6) 0.0056(6) 0.0124(5) -0.0032(6)
O3 0.0721(7) 0.0479(6) 0.0583(6) -0.0100(5) 0.0363(5) -0.0031(5)
O4 0.0544(6) 0.0787(8) 0.0639(6) 0.0019(5) 0.0287(5) 0.0013(6)
O5 0.0777(7) 0.0800(8) 0.0522(6) 0.0030(6) 0.0344(6) 0.0090(6)
O6 0.0835(8) 0.0590(7) 0.0465(6) -0.0073(6) 0.0203(5) -0.0127(5)
O7 0.0461(5) 0.0767(7) 0.0457(5) -0.0034(5) 0.0116(4) 0.0116(5)
O8 0.0720(7) 0.0703(8) 0.0495(6) 0.0015(6) 0.0104(5) 0.0125(5)
O9 0.0827(8) 0.0509(6) 0.0801(8) -0.0027(5) 0.0526(6) -0.0072(5)
C1 0.0504(7) 0.0462(8) 0.0402(7) -0.0091(6) 0.0225(6) -0.0065(6)
C2 0.0511(8) 0.0472(8) 0.0488(7) -0.0079(6) 0.0237(6) -0.0081(6)
C3 0.0575(8) 0.0567(9) 0.0569(8) -0.0119(7) 0.0346(7) -0.0090(7)
C4 0.0703(9) 0.0570(9) 0.0489(8) -0.0145(8) 0.0348(7) -0.0076(7)
C5 0.0639(9) 0.0511(8) 0.0395(7) -0.0125(7) 0.0254(6) -0.0079(6)
C6 0.0751(10) 0.0656(10) 0.0397(7) -0.0108(8) 0.0240(7) -0.0027(7)
C7 0.0701(10) 0.0741(11) 0.0396(8) -0.0030(8) 0.0132(7) -0.0014(7)
C8 0.0520(8) 0.0707(11) 0.0409(7) -0.0041(7) 0.0140(6) -0.0093(7)
C9 0.0531(8) 0.0620(9) 0.0370(7) -0.0088(7) 0.0188(6) -0.0072(6)
C10 0.0533(7) 0.0458(8) 0.0382(7) -0.0092(6) 0.0202(6) -0.0073(6)
C11 0.0419(7) 0.0491(9) 0.0425(7) -0.0060(6) 0.0179(5) -0.0005(6)
C12 0.0404(6) 0.0502(8) 0.0387(6) -0.0053(6) 0.0164(5) -0.0022(6)
C13 0.0560(8) 0.0564(9) 0.0421(7) -0.0008(7) 0.0213(6) 0.0018(6)
C14 0.0792(11) 0.0728(12) 0.0428(8) 0.0048(9) 0.0283(7) -0.0024(7)
C15 0.0831(12) 0.0667(11) 0.0522(9) 0.0063(9) 0.0253(8) -0.0147(8)
C16 0.0734(10) 0.0526(9) 0.0558(9) -0.0025(8) 0.0214(8) -0.0074(7)
C17 0.0562(8) 0.0514(9) 0.0431(7) -0.0076(7) 0.0189(6) -0.0034(6)
C18 0.0481(8) 0.0660(11) 0.0800(11) -0.0018(7) 0.0281(8) -0.0105(9)
C19 0.0503(9) 0.1288(18) 0.0647(11) 0.0001(10) 0.0235(8) -0.0012(11)
C20 0.0524(8) 0.0443(8) 0.0428(7) 0.0064(6) 0.0161(6) -0.0046(6)
C21 0.0538(8) 0.0541(9) 0.0543(8) 0.0066(7) 0.0190(7) -0.0057(7)
C22 0.0522(9) 0.0711(11) 0.0680(10) 0.0111(8) 0.0152(8) -0.0005(9)
C23 0.0637(10) 0.0743(12) 0.0596(10) 0.0198(9) 0.0061(8) 0.0057(9)
C24 0.0661(10) 0.0587(10) 0.0458(8) 0.0139(8) 0.0129(7) 0.0032(7)
C25 0.0838(12) 0.0798(12) 0.0462(9) 0.0191(10) 0.0138(8) 0.0158(8)
C26 0.0922(13) 0.0774(12) 0.0470(9) 0.0135(10) 0.0282(9) 0.0156(8)
C27 0.0720(10) 0.0560(9) 0.0456(8) 0.0060(7) 0.0277(7) 0.0013(7)
C28 0.0609(8) 0.0468(8) 0.0374(7) 0.0079(6) 0.0180(6) 0.0001(6)
C29 0.0592(8) 0.0422(8) 0.0408(7) 0.0087(6) 0.0166(6) -0.0028(6)
C30 0.0499(7) 0.0499(8) 0.0378(7) -0.0040(6) 0.0206(6) -0.0053(6)
C31 0.0389(6) 0.0499(8) 0.0421(7) -0.0024(6) 0.0171(5) 0.0015(6)
C32 0.0514(8) 0.0688(11) 0.0477(8) -0.0051(7) 0.0127(6) 0.0090(7)
C33 0.0592(10) 0.0759(13) 0.0786(12) 0.0030(9) 0.0159(9) 0.0323(10)
C34 0.0591(10) 0.0533(10) 0.1152(16) 0.0061(8) 0.0377(10) 0.0239(11)
C35 0.0583(9) 0.0487(9) 0.0877(12) -0.0038(7) 0.0370(9) -0.0069(8)
C36 0.0449(7) 0.0497(8) 0.0508(8) -0.0018(6) 0.0211(6) -0.0027(6)
C37 0.0543(9) 0.0845(13) 0.0775(11) -0.0077(8) 0.0322(8) -0.0207(10)
C38 0.0677(10) 0.0766(12) 0.0564(9) -0.0061(9) 0.0281(8) -0.0016(8)
C39 0.0455(7) 0.0409(7) 0.0420(7) -0.0058(6) 0.0193(6) -0.0018(6)
C40 0.0468(7) 0.0502(8) 0.0459(7) -0.0070(6) 0.0172(6) 0.0025(6)
C41 0.0433(7) 0.0673(10) 0.0611(9) -0.0073(7) 0.0204(7) 0.0036(8)
C42 0.0542(8) 0.0655(10) 0.0661(10) -0.0084(7) 0.0351(8) 0.0009(8)
C43 0.0573(8) 0.0469(8) 0.0495(8) -0.0102(6) 0.0285(7) -0.0028(6)
C44 0.0760(10) 0.0571(9) 0.0508(8) -0.0134(8) 0.0364(8) -0.0038(7)
C45 0.0855(11) 0.0553(9) 0.0404(7) -0.0115(8) 0.0271(8) 0.0007(7)
C46 0.0650(9) 0.0437(8) 0.0433(7) -0.0045(7) 0.0150(7) 0.0012(6)
C47 0.0527(8) 0.0430(8) 0.0437(7) -0.0033(6) 0.0199(6) -0.0006(6)
C48 0.0527(7) 0.0361(7) 0.0416(7) -0.0069(6) 0.0212(6) -0.0028(5)
C49 0.0478(7) 0.0462(8) 0.0359(6) -0.0005(6) 0.0173(6) 0.0015(6)
C50 0.0425(7) 0.0495(8) 0.0319(6) -0.0033(6) 0.0125(5) 0.0035(5)
C51 0.0465(7) 0.0678(10) 0.0445(7) -0.0055(7) 0.0187(6) 0.0017(7)
C52 0.0512(8) 0.0851(13) 0.0567(9) -0.0212(9) 0.0205(7) 0.0038(8)
C53 0.0659(10) 0.0604(11) 0.0662(10) -0.0209(8) 0.0144(8) 0.0093(8)
C54 0.0619(9) 0.0480(9) 0.0704(10) -0.0062(7) 0.0145(8) 0.0047(8)
C55 0.0464(7) 0.0493(8) 0.0507(8) -0.0028(6) 0.0141(6) 0.0026(6)
C56 0.0522(9) 0.0776(12) 0.0547(9) -0.0015(8) 0.0081(7) 0.0095(8)
C57 0.0609(10) 0.0713(12) 0.0724(11) 0.0022(8) 0.0089(8) 0.0193(9)

loop_
_atom_type_symbol
_atom_type_description
_atom_type_scat_dispersion_real
_atom_type_scat_dispersion_imag
_atom_type_scat_source
C C 0.0181 0.0091 'International Tables Vol C Tables 4.2.6.8 and 6.1.1.4'
H H 0.0000 0.0000 'International Tables Vol C Tables 4.2.6.8 and 6.1.1.4'
O O 0.0492 0.0322 'International Tables Vol C Tables 4.2.6.8 and 6.1.1.4'

loop_
_geom_angle_atom_site_label_1
_geom_angle_atom_site_label_2
_geom_angle_atom_site_label_3
_geom_angle_site_symmetry_1
_geom_angle_site_symmetry_3
_geom_angle
_geom_angle_publ_flag
C2 O1 C18 . . 118.35(12) ?
C8 O2 C19 . . 117.38(12) ?
C21 O4 C37 . . 118.51(13) ?
C27 O5 C38 . . 117.56(11) ?
C40 O7 C56 . . 117.87(11) ?
C46 O8 C57 . . 116.82(12) ?
C2 C1 C10 . . 120.29(12) ?
C2 C1 C11 . . 118.21(12) ?
C10 C1 C11 . . 121.50(12) ?
O1 C2 C1 . . 115.43(12) ?
O1 C2 C3 . . 123.71(13) ?
C1 C2 C3 . . 120.86(13) ?
C4 C3 C2 . . 119.47(13) ?
C4 C3 H3 . . 120.3 ?
C2 C3 H3 . . 120.3 ?
C3 C4 C5 . . 121.72(13) ?
C3 C4 H4 . . 119.1 ?
C5 C4 H4 . . 119.1 ?
C4 C5 C6 . . 122.46(13) ?
C4 C5 C10 . . 118.65(13) ?
C6 C5 C10 . . 118.88(13) ?
C7 C6 C5 . . 121.10(14) ?
C7 C6 H6 . . 119.5 ?
C5 C6 H6 . . 119.5 ?
C6 C7 C8 . . 120.54(15) ?
C6 C7 H7 . . 119.7 ?
C8 C7 H7 . . 119.7 ?
O2 C8 C9 . . 124.95(14) ?
O2 C8 C7 . . 114.27(14) ?
C9 C8 C7 . . 120.78(14) ?
C8 C9 C10 . . 119.92(13) ?
C8 C9 H9 . . 120.0 ?
C10 C9 H9 . . 120.0 ?
C1 C10 C5 . . 118.98(13) ?
C1 C10 C9 . . 122.27(12) ?
C5 C10 C9 . . 118.75(13) ?
O3 C11 C12 . . 121.24(12) ?
O3 C11 C1 . . 120.24(12) ?
C12 C11 C1 . . 118.51(12) ?
C17 C12 C13 . . 119.17(13) ?
C17 C12 C11 . . 121.52(12) ?
C13 C12 C11 . . 119.29(13) ?
C14 C13 C12 . . 120.03(15) ?
C14 C13 H13 . . 120.0 ?
C12 C13 H13 . . 120.0 ?
C13 C14 C15 . . 120.22(15) ?
C13 C14 H14 . . 119.9 ?
C15 C14 H14 . . 119.9 ?
C16 C15 C14 . . 120.62(15) ?
C16 C15 H15 . . 119.7 ?
C14 C15 H15 . . 119.7 ?
C15 C16 C17 . . 119.28(16) ?
C15 C16 H16 . . 120.4 ?
C17 C16 H16 . . 120.4 ?
C16 C17 C12 . . 120.67(14) ?
C16 C17 H17 . . 119.7 ?
C12 C17 H17 . . 119.7 ?
O1 C18 H18A . . 109.5 ?
O1 C18 H18B . . 109.5 ?
H18A C18 H18B . . 109.5 ?
O1 C18 H18C . . 109.5 ?
H18A C18 H18C . . 109.5 ?
H18B C18 H18C . . 109.5 ?
O2 C19 H19A . . 109.5 ?
O2 C19 H19B . . 109.5 ?
H19A C19 H19B . . 109.5 ?
O2 C19 H19C . . 109.5 ?
H19A C19 H19C . . 109.5 ?
H19B C19 H19C . . 109.5 ?
C21 C20 C29 . . 120.70(13) ?
C21 C20 C30 . . 117.90(13) ?
C29 C20 C30 . . 121.38(12) ?
O4 C21 C20 . . 115.41(13) ?
O4 C21 C22 . . 123.77(14) ?
C20 C21 C22 . . 120.82(15) ?
C23 C22 C21 . . 119.31(16) ?
C23 C22 H22 . . 120.3 ?
C21 C22 H22 . . 120.3 ?
C22 C23 C24 . . 122.01(15) ?
C22 C23 H23 . . 119.0 ?
C24 C23 H23 . . 119.0 ?
C23 C24 C25 . . 122.93(15) ?
C23 C24 C29 . . 118.85(15) ?
C25 C24 C29 . . 118.21(15) ?
C26 C25 C24 . . 121.94(15) ?
C26 C25 H25 . . 119.0 ?
C24 C25 H25 . . 119.0 ?
C25 C26 C27 . . 119.62(15) ?
C25 C26 H26 . . 120.2 ?
C27 C26 H26 . . 120.2 ?
C28 C27 O5 . . 124.96(14) ?
C28 C27 C26 . . 120.91(16) ?
O5 C27 C26 . . 114.13(14) ?
C27 C28 C29 . . 120.23(13) ?
C27 C28 H28 . . 119.9 ?
C29 C28 H28 . . 119.9 ?
C20 C29 C28 . . 122.64(12) ?
C20 C29 C24 . . 118.28(14) ?
C28 C29 C24 . . 119.08(13) ?
O6 C30 C31 . . 121.36(13) ?
O6 C30 C20 . . 119.53(13) ?
C31 C30 C20 . . 119.10(11) ?
C36 C31 C32 . . 119.58(14) ?
C36 C31 C30 . . 121.25(12) ?
C32 C31 C30 . . 119.17(13) ?
C33 C32 C31 . . 119.91(16) ?
C33 C32 H32 . . 120.0 ?
C31 C32 H32 . . 120.0 ?
C32 C33 C34 . . 120.42(17) ?
C32 C33 H33 . . 119.8 ?
C34 C33 H33 . . 119.8 ?
C33 C34 C35 . . 120.31(17) ?
C33 C34 H34 . . 119.8 ?
C35 C34 H34 . . 119.8 ?
C34 C35 C36 . . 119.97(17) ?
C34 C35 H35 . . 120.0 ?
C36 C35 H35 . . 120.0 ?
C35 C36 C31 . . 119.81(14) ?
C35 C36 H36 . . 120.1 ?
C31 C36 H36 . . 120.1 ?
O4 C37 H37A . . 109.5 ?
O4 C37 H37B . . 109.5 ?
H37A C37 H37B . . 109.5 ?
O4 C37 H37C . . 109.5 ?
H37A C37 H37C . . 109.5 ?
H37B C37 H37C . . 109.5 ?
O5 C38 H38A . . 109.5 ?
O5 C38 H38B . . 109.5 ?
H38A C38 H38B . . 109.5 ?
O5 C38 H38C . . 109.5 ?
H38A C38 H38C . . 109.5 ?
H38B C38 H38C . . 109.5 ?
C40 C39 C48 . . 120.48(12) ?
C40 C39 C49 . . 120.95(12) ?
C48 C39 C49 . . 118.56(11) ?
O7 C40 C39 . . 115.54(12) ?
O7 C40 C41 . . 123.97(12) ?
C39 C40 C41 . . 120.49(13) ?
C42 C41 C40 . . 119.61(14) ?
C42 C41 H41 . . 120.2 ?
C40 C41 H41 . . 120.2 ?
C41 C42 C43 . . 121.94(13) ?
C41 C42 H42 . . 119.0 ?
C43 C42 H42 . . 119.0 ?
C42 C43 C44 . . 123.02(13) ?
C42 C43 C48 . . 118.77(13) ?
C44 C43 C48 . . 118.21(14) ?
C45 C44 C43 . . 121.32(14) ?
C45 C44 H44 . . 119.3 ?
C43 C44 H44 . . 119.3 ?
C44 C45 C46 . . 120.20(13) ?
C44 C45 H45 . . 119.9 ?
C46 C45 H45 . . 119.9 ?
O8 C46 C47 . . 124.56(14) ?
O8 C46 C45 . . 114.65(13) ?
C47 C46 C45 . . 120.78(14) ?
C46 C47 C48 . . 120.08(13) ?
C46 C47 H47 . . 120.0 ?
C48 C47 H47 . . 120.0 ?
C47 C48 C39 . . 121.91(12) ?
C47 C48 C43 . . 119.39(12) ?
C39 C48 C43 . . 118.68(12) ?
O9 C49 C50 . . 121.35(12) ?
O9 C49 C39 . . 119.85(12) ?
C50 C49 C39 . . 118.67(11) ?
C55 C50 C51 . . 119.09(13) ?
C55 C50 C49 . . 121.53(12) ?
C51 C50 C49 . . 119.37(13) ?
C52 C51 C50 . . 119.87(15) ?
C52 C51 H51 . . 120.1 ?
C50 C51 H51 . . 120.1 ?
C53 C52 C51 . . 120.18(15) ?
C53 C52 H52 . . 119.9 ?
C51 C52 H52 . . 119.9 ?
C52 C53 C54 . . 120.55(15) ?
C52 C53 H53 . . 119.7 ?
C54 C53 H53 . . 119.7 ?
C53 C54 C55 . . 119.67(16) ?
C53 C54 H54 . . 120.2 ?
C55 C54 H54 . . 120.2 ?
C54 C55 C50 . . 120.63(14) ?
C54 C55 H55 . . 119.7 ?
C50 C55 H55 . . 119.7 ?
O7 C56 H56A . . 109.5 ?
O7 C56 H56B . . 109.5 ?
H56A C56 H56B . . 109.5 ?
O7 C56 H56C . . 109.5 ?
H56A C56 H56C . . 109.5 ?
H56B C56 H56C . . 109.5 ?
O8 C57 H57A . . 109.5 ?
O8 C57 H57B . . 109.5 ?
H57A C57 H57B . . 109.5 ?
O8 C57 H57C . . 109.5 ?
H57A C57 H57C . . 109.5 ?
H57B C57 H57C . . 109.5 ?

loop_
_geom_bond_atom_site_label_1
_geom_bond_atom_site_label_2
_geom_bond_site_symmetry_2
_geom_bond_distance
_geom_bond_publ_flag
O1 C2 . 1.3671(17) ?
O1 C18 . 1.4257(17) ?
O2 C8 . 1.3650(18) ?
O2 C19 . 1.425(2) ?
O3 C11 . 1.2196(17) ?
O4 C21 . 1.3677(18) ?
O4 C37 . 1.4288(18) ?
O5 C27 . 1.3718(19) ?
O5 C38 . 1.4154(19) ?
O6 C30 . 1.2172(16) ?
O7 C40 . 1.3653(16) ?
O7 C56 . 1.4298(17) ?
O8 C46 . 1.3656(18) ?
O8 C57 . 1.420(2) ?
O9 C49 . 1.2178(16) ?
C1 C2 . 1.3773(18) ?
C1 C10 . 1.4125(19) ?
C1 C11 . 1.5069(17) ?
C2 C3 . 1.4097(19) ?
C3 C4 . 1.363(2) ?
C3 H3 . 0.9500 ?
C4 C5 . 1.411(2) ?
C4 H4 . 0.9500 ?
C5 C6 . 1.412(2) ?
C5 C10 . 1.4260(18) ?
C6 C7 . 1.351(2) ?
C6 H6 . 0.9500 ?
C7 C8 . 1.410(2) ?
C7 H7 . 0.9500 ?
C8 C9 . 1.367(2) ?
C9 C10 . 1.4285(19) ?
C9 H9 . 0.9500 ?
C11 C12 . 1.4916(18) ?
C12 C17 . 1.388(2) ?
C12 C13 . 1.3904(18) ?
C13 C14 . 1.377(2) ?
C13 H13 . 0.9500 ?
C14 C15 . 1.378(2) ?
C14 H14 . 0.9500 ?
C15 C16 . 1.377(2) ?
C15 H15 . 0.9500 ?
C16 C17 . 1.385(2) ?
C16 H16 . 0.9500 ?
C17 H17 . 0.9500 ?
C18 H18A . 0.9800 ?
C18 H18B . 0.9800 ?
C18 H18C . 0.9800 ?
C19 H19A . 0.9800 ?
C19 H19B . 0.9800 ?
C19 H19C . 0.9800 ?
C20 C21 . 1.378(2) ?
C20 C29 . 1.420(2) ?
C20 C30 . 1.5047(18) ?
C21 C22 . 1.405(2) ?
C22 C23 . 1.361(3) ?
C22 H22 . 0.9500 ?
C23 C24 . 1.414(2) ?
C23 H23 . 0.9500 ?
C24 C25 . 1.415(2) ?
C24 C29 . 1.422(2) ?
C25 C26 . 1.352(3) ?
C25 H25 . 0.9500 ?
C26 C27 . 1.414(2) ?
C26 H26 . 0.9500 ?
C27 C28 . 1.362(2) ?
C28 C29 . 1.422(2) ?
C28 H28 . 0.9500 ?
C30 C31 . 1.477(2) ?
C31 C36 . 1.3902(19) ?
C31 C32 . 1.3957(19) ?
C32 C33 . 1.373(2) ?
C32 H32 . 0.9500 ?
C33 C34 . 1.373(3) ?
C33 H33 . 0.9500 ?
C34 C35 . 1.383(3) ?
C34 H34 . 0.9500 ?
C35 C36 . 1.383(2) ?
C35 H35 . 0.9500 ?
C36 H36 . 0.9500 ?
C37 H37A . 0.9800 ?
C37 H37B . 0.9800 ?
C37 H37C . 0.9800 ?
C38 H38A . 0.9800 ?
C38 H38B . 0.9800 ?
C38 H38C . 0.9800 ?
C39 C40 . 1.3780(19) ?
C39 C48 . 1.4198(18) ?
C39 C49 . 1.5034(17) ?
C40 C41 . 1.4101(19) ?
C41 C42 . 1.361(2) ?
C41 H41 . 0.9500 ?
C42 C43 . 1.407(2) ?
C42 H42 . 0.9500 ?
C43 C44 . 1.422(2) ?
C43 C48 . 1.4225(18) ?
C44 C45 . 1.354(2) ?
C44 H44 . 0.9500 ?
C45 C46 . 1.411(2) ?
C45 H45 . 0.9500 ?
C46 C47 . 1.3659(19) ?
C47 C48 . 1.4194(19) ?
C47 H47 . 0.9500 ?
C49 C50 . 1.4800(19) ?
C50 C55 . 1.389(2) ?
C50 C51 . 1.3919(18) ?
C51 C52 . 1.386(2) ?
C51 H51 . 0.9500 ?
C52 C53 . 1.375(3) ?
C52 H52 . 0.9500 ?
C53 C54 . 1.375(2) ?
C53 H53 . 0.9500 ?
C54 C55 . 1.382(2) ?
C54 H54 . 0.9500 ?
C55 H55 . 0.9500 ?
C56 H56A . 0.9800 ?
C56 H56B . 0.9800 ?
C56 H56C . 0.9800 ?
C57 H57A . 0.9800 ?
C57 H57B . 0.9800 ?
C57 H57C . 0.9800 ?

loop_
_geom_hbond_atom_site_label_D
_geom_hbond_atom_site_label_H
_geom_hbond_atom_site_label_A
_geom_hbond_site_symmetry_A
_geom_hbond_distance_DH
_geom_hbond_distance_HA
_geom_hbond_distance_DA
_geom_hbond_angle_DHA
C36 H36 O2 1_555 0.95 2.564 3.4116(18) 149
C56 H56A O5 1_564 0.98 2.544 3.4862(19) 161
C52 H52 O3 1_564 0.95 2.460 3.395(2) 168
C34 H34 O6 1_565 0.95 2.413 3.143(2) 133
C54 H54 O9 1_565 0.95 2.576 3.2451(19) 128
C19 H19B O9 1_556 0.98 2.593 3.116(2) 113

loop_
_geom_torsion_atom_site_label_1
_geom_torsion_atom_site_label_2
_geom_torsion_atom_site_label_3
_geom_torsion_atom_site_label_4
_geom_torsion_site_symmetry_1
_geom_torsion_site_symmetry_2
_geom_torsion_site_symmetry_3
_geom_torsion_site_symmetry_4
_geom_torsion
_geom_torsion_publ_flag
C18 O1 C2 C1 . . . . -173.65(13) ?
C18 O1 C2 C3 . . . . 6.5(2) ?
C10 C1 C2 O1 . . . . 178.93(12) ?
C11 C1 C2 O1 . . . . -1.35(19) ?
C10 C1 C2 C3 . . . . -1.3(2) ?
C11 C1 C2 C3 . . . . 178.45(13) ?
O1 C2 C3 C4 . . . . -178.48(14) ?
C1 C2 C3 C4 . . . . 1.7(2) ?
C2 C3 C4 C5 . . . . -0.5(2) ?
C3 C4 C5 C6 . . . . 177.90(15) ?
C3 C4 C5 C10 . . . . -1.2(2) ?
C4 C5 C6 C7 . . . . 179.86(15) ?
C10 C5 C6 C7 . . . . -1.1(2) ?
C5 C6 C7 C8 . . . . -0.6(3) ?
C19 O2 C8 C9 . . . . 2.8(2) ?
C19 O2 C8 C7 . . . . -177.25(16) ?
C6 C7 C8 O2 . . . . -178.67(15) ?
C6 C7 C8 C9 . . . . 1.3(3) ?
O2 C8 C9 C10 . . . . 179.67(14) ?
C7 C8 C9 C10 . . . . -0.3(2) ?
C2 C1 C10 C5 . . . . -0.4(2) ?
C11 C1 C10 C5 . . . . 179.88(12) ?
C2 C1 C10 C9 . . . . -179.93(13) ?
C11 C1 C10 C9 . . . . 0.4(2) ?
C4 C5 C10 C1 . . . . 1.6(2) ?
C6 C5 C10 C1 . . . . -177.49(13) ?
C4 C5 C10 C9 . . . . -178.87(13) ?
C6 C5 C10 C9 . . . . 2.0(2) ?
C8 C9 C10 C1 . . . . 178.14(14) ?
C8 C9 C10 C5 . . . . -1.4(2) ?
C2 C1 C11 O3 . . . . -77.82(17) ?
C10 C1 C11 O3 . . . . 101.89(16) ?
C2 C1 C11 C12 . . . . 101.28(15) ?
C10 C1 C11 C12 . . . . -79.00(16) ?
O3 C11 C12 C17 . . . . -173.34(13) ?
C1 C11 C12 C17 . . . . 7.57(18) ?
O3 C11 C12 C13 . . . . 8.05(19) ?
C1 C11 C12 C13 . . . . -171.04(12) ?
C17 C12 C13 C14 . . . . -0.7(2) ?
C11 C12 C13 C14 . . . . 177.96(13) ?
C12 C13 C14 C15 . . . . 0.8(2) ?
C13 C14 C15 C16 . . . . -0.1(3) ?
C14 C15 C16 C17 . . . . -0.7(3) ?
C15 C16 C17 C12 . . . . 0.8(2) ?
C13 C12 C17 C16 . . . . -0.1(2) ?
C11 C12 C17 C16 . . . . -178.70(13) ?
C37 O4 C21 C20 . . . . -174.38(13) ?
C37 O4 C21 C22 . . . . 5.6(2) ?
C29 C20 C21 O4 . . . . -178.09(13) ?
C30 C20 C21 O4 . . . . 3.8(2) ?
C29 C20 C21 C22 . . . . 2.0(2) ?
C30 C20 C21 C22 . . . . -176.19(14) ?
O4 C21 C22 C23 . . . . 178.90(16) ?
C20 C21 C22 C23 . . . . -1.2(3) ?
C21 C22 C23 C24 . . . . -0.1(3) ?
C22 C23 C24 C25 . . . . -179.28(18) ?
C22 C23 C24 C29 . . . . 0.5(3) ?
C23 C24 C25 C26 . . . . 179.99(18) ?
C29 C24 C25 C26 . . . . 0.2(3) ?
C24 C25 C26 C27 . . . . 0.4(3) ?
C38 O5 C27 C28 . . . . 7.5(2) ?
C38 O5 C27 C26 . . . . -171.85(15) ?
C25 C26 C27 C28 . . . . -0.9(3) ?
C25 C26 C27 O5 . . . . 178.48(16) ?
O5 C27 C28 C29 . . . . -178.51(14) ?
C26 C27 C28 C29 . . . . 0.8(2) ?
C21 C20 C29 C28 . . . . 178.86(13) ?
C30 C20 C29 C28 . . . . -3.0(2) ?
C21 C20 C29 C24 . . . . -1.5(2) ?
C30 C20 C29 C24 . . . . 176.62(13) ?
C27 C28 C29 C20 . . . . 179.41(14) ?
C27 C28 C29 C24 . . . . -0.3(2) ?
C23 C24 C29 C20 . . . . 0.2(2) ?
C25 C24 C29 C20 . . . . -179.92(15) ?
C23 C24 C29 C28 . . . . 179.91(14) ?
C25 C24 C29 C28 . . . . -0.2(2) ?
C21 C20 C30 O6 . . . . 90.52(17) ?
C29 C20 C30 O6 . . . . -87.62(17) ?
C21 C20 C30 C31 . . . . -88.33(16) ?
C29 C20 C30 C31 . . . . 93.53(16) ?
O6 C30 C31 C36 . . . . 170.52(13) ?
C20 C30 C31 C36 . . . . -10.65(18) ?
O6 C30 C31 C32 . . . . -9.4(2) ?
C20 C30 C31 C32 . . . . 169.46(12) ?
C36 C31 C32 C33 . . . . 0.5(2) ?
C30 C31 C32 C33 . . . . -179.62(14) ?
C31 C32 C33 C34 . . . . -0.8(2) ?
C32 C33 C34 C35 . . . . 0.6(3) ?
C33 C34 C35 C36 . . . . 0.0(2) ?
C34 C35 C36 C31 . . . . -0.4(2) ?
C32 C31 C36 C35 . . . . 0.1(2) ?
C30 C31 C36 C35 . . . . -179.77(12) ?
C56 O7 C40 C39 . . . . -178.58(13) ?
C56 O7 C40 C41 . . . . 1.2(2) ?
C48 C39 C40 O7 . . . . -179.37(12) ?
C49 C39 C40 O7 . . . . 1.99(19) ?
C48 C39 C40 C41 . . . . 0.9(2) ?
C49 C39 C40 C41 . . . . -177.78(13) ?
O7 C40 C41 C42 . . . . -179.41(15) ?
C39 C40 C41 C42 . . . . 0.3(2) ?
C40 C41 C42 C43 . . . . -0.2(2) ?
C41 C42 C43 C44 . . . . 178.24(15) ?
C41 C42 C43 C48 . . . . -1.0(2) ?
C42 C43 C44 C45 . . . . -179.64(15) ?
C48 C43 C44 C45 . . . . -0.4(2) ?
C43 C44 C45 C46 . . . . -1.0(2) ?
C57 O8 C46 C47 . . . . 2.4(2) ?
C57 O8 C46 C45 . . . . -176.83(14) ?
C44 C45 C46 O8 . . . . -179.35(14) ?
C44 C45 C46 C47 . . . . 1.4(2) ?
O8 C46 C47 C48 . . . . -179.64(13) ?
C45 C46 C47 C48 . . . . -0.5(2) ?
C46 C47 C48 C39 . . . . 177.48(13) ?
C46 C47 C48 C43 . . . . -0.9(2) ?
C40 C39 C48 C47 . . . . 179.53(13) ?
C49 C39 C48 C47 . . . . -1.80(19) ?
C40 C39 C48 C43 . . . . -2.12(19) ?
C49 C39 C48 C43 . . . . 176.55(12) ?
C42 C43 C48 C47 . . . . -179.42(13) ?
C44 C43 C48 C47 . . . . 1.3(2) ?
C42 C43 C48 C39 . . . . 2.2(2) ?
C44 C43 C48 C39 . . . . -177.13(13) ?
C40 C39 C49 O9 . . . . -101.93(16) ?
C48 C39 C49 O9 . . . . 79.40(17) ?
C40 C39 C49 C50 . . . . 82.13(16) ?
C48 C39 C49 C50 . . . . -96.53(15) ?
O9 C49 C50 C55 . . . . 167.01(13) ?
C39 C49 C50 C55 . . . . -17.12(18) ?
O9 C49 C50 C51 . . . . -13.91(19) ?
C39 C49 C50 C51 . . . . 161.96(12) ?
C55 C50 C51 C52 . . . . -0.36(19) ?
C49 C50 C51 C52 . . . . -179.46(13) ?
C50 C51 C52 C53 . . . . -0.5(2) ?
C51 C52 C53 C54 . . . . 0.8(2) ?
C52 C53 C54 C55 . . . . -0.3(2) ?
C53 C54 C55 C50 . . . . -0.5(2) ?
C51 C50 C55 C54 . . . . 0.8(2) ?
C49 C50 C55 C54 . . . . 179.92(13) ?
